data_4022431
loop_
_publ_author_name
'Benoit Guay'
'Pierre Deslongchamps'

_publ_section_title
;
 Cascade Polycyclization: Exploration of a Convergent Route
 to Access Various Tricyclic and Tetracyclic Products
 Related to Sterols
;
_journal_name_full 'Journal of Organic Chemistry'
_journal_page_first 6140
_journal_page_last 6148
_journal_paper_doi 10.1021/jo034280n
_journal_volume 68
_journal_year 2003
_chemical_formula_sum 'C84 H104 O20'
_chemical_formula_weight 1433.67
_chemical_name_systematic
;
 ?
;
_space_group_IT_number 14
_symmetry_cell_setting monoclinic
_symmetry_space_group_name_Hall '-P 2ybc'
_symmetry_space_group_name_H-M 'P 1 21/c 1'
_atom_sites_solution_hydrogens geom
_atom_sites_solution_primary direct
_atom_sites_solution_secondary difmap
_audit_creation_method SHELXL-97
_cell_angle_alpha 90.00
_cell_angle_beta 108.103(12)
_cell_angle_gamma 90.00
_cell_formula_units_Z 1
_cell_length_a 11.387(2)
_cell_length_b 11.6075(12)
_cell_length_c 14.4155(16)
_cell_measurement_temperature 293(2)
_cell_volume 1811.1(4)
_computing_structure_refinement 'SHELXL-97 (Sheldrick, 1997)'
_diffrn_ambient_temperature 293(2)
_diffrn_measured_fraction_theta_full 0.989
_diffrn_measured_fraction_theta_max 0.989
_diffrn_radiation_monochromator graphite
_diffrn_radiation_source 'fine-focus sealed tube'
_diffrn_radiation_type CuK\a
_diffrn_radiation_wavelength 1.54178
_diffrn_reflns_av_R_equivalents 0.0000
_diffrn_reflns_av_sigmaI/netI 0.0363
_diffrn_reflns_limit_h_max 12
_diffrn_reflns_limit_h_min -13
_diffrn_reflns_limit_k_max 13
_diffrn_reflns_limit_k_min 0
_diffrn_reflns_limit_l_max 16
_diffrn_reflns_limit_l_min 0
_diffrn_reflns_number 3058
_diffrn_reflns_theta_full 65.06
_diffrn_reflns_theta_max 65.06
_diffrn_reflns_theta_min 4.08
_exptl_absorpt_coefficient_mu 0.756
_exptl_crystal_density_diffrn 1.314
_exptl_crystal_density_method 'not measured'
_exptl_crystal_F_000 768
_refine_diff_density_max 0.202
_refine_diff_density_min -0.172
_refine_diff_density_rms 0.040
_refine_ls_extinction_coef 0.0082(10)
_refine_ls_extinction_expression Fc^*^=kFc[1+0.001xFc^2^\l^3^/sin(2\q)]^-1/4^
_refine_ls_extinction_method SHELXL
_refine_ls_goodness_of_fit_ref 0.813
_refine_ls_hydrogen_treatment mixed
_refine_ls_matrix_type full
_refine_ls_number_parameters 273
_refine_ls_number_reflns 3058
_refine_ls_number_restraints 90
_refine_ls_restrained_S_all 0.802
_refine_ls_R_factor_all 0.0782
_refine_ls_R_factor_gt 0.0581
_refine_ls_shift/su_max 0.056
_refine_ls_shift/su_mean 0.008
_refine_ls_structure_factor_coef Fsqd
_refine_ls_weighting_details 'calc w=1/[\s^2^(Fo^2^)+(0.1399P)^2^+0.9056P] where P=(Fo^2^+2Fc^2^)/3'
_refine_ls_weighting_scheme calc
_refine_ls_wR_factor_gt 0.1722
_refine_ls_wR_factor_ref 0.1962
_reflns_number_gt 2163
_reflns_number_total 3058
_reflns_threshold_expression >2sigma(I)
_cod_data_source_file jo034280nsi20030611_112520_4.cif
_cod_data_source_block ben1599a
_cod_original_sg_symbol_H-M 'P 21/c'
_cod_database_code 4022431

loop_
_symmetry_equiv_pos_as_xyz
'x, y, z'
'-x, y+1/2, -z+1/2'
'-x, -y, -z'
'x, -y-1/2, z-1/2'

loop_
_atom_site_label
_atom_site_type_symbol
_atom_site_fract_x
_atom_site_fract_y
_atom_site_fract_z
_atom_site_U_iso_or_equiv
_atom_site_adp_type
_atom_site_occupancy
_atom_site_symmetry_multiplicity
_atom_site_calc_flag
_atom_site_refinement_flags
_atom_site_disorder_assembly
_atom_site_disorder_group
C1 C 0.5084(3) 0.1462(2) 0.0649(2) 0.0548(7) Uani 1 1 d . . .
C2 C 0.6253(3) 0.1243(3) 0.1471(2) 0.0754(9) Uani 1 1 d . . .
H2A H 0.6223 0.0469 0.1715 0.090 Uiso 1 1 calc R . .
H2B H 0.6946 0.1278 0.1215 0.090 Uiso 1 1 calc R . .
C3 C 0.6484(3) 0.2073(3) 0.2308(2) 0.0752(9) Uani 1 1 d . . .
H3A H 0.6636 0.2835 0.2094 0.090 Uiso 1 1 calc R . .
H3B H 0.7214 0.1836 0.2828 0.090 Uiso 1 1 calc R . .
C4 C 0.5393(3) 0.2118(3) 0.2692(2) 0.0667(8) Uani 1 1 d . . .
H4A H 0.5265 0.1364 0.2934 0.080 Uiso 1 1 calc R . .
H4B H 0.5563 0.2658 0.3231 0.080 Uiso 1 1 calc R . .
C5 C 0.4245(3) 0.2484(2) 0.19050(19) 0.0562(7) Uani 1 1 d . . .
C6 C 0.3536(3) 0.3335(3) 0.2039(2) 0.0667(8) Uani 1 1 d . . .
H6 H 0.3777 0.3692 0.2647 0.080 Uiso 1 1 calc R . .
C7 C 0.2415(3) 0.3759(2) 0.1322(2) 0.0637(8) Uani 1 1 d . . .
C8 C 0.1982(2) 0.3147(2) 0.0339(2) 0.0562(7) Uani 1 1 d . . .
C9 C 0.3101(2) 0.2634(2) 0.00955(18) 0.0495(6) Uani 1 1 d . . .
H9 H 0.2787 0.2153 -0.0488 0.059 Uiso 1 1 calc R . .
C10 C 0.3922(2) 0.1865(2) 0.09273(18) 0.0506(6) Uani 1 1 d . . .
C11 C 0.3854(2) 0.3622(2) -0.0152(2) 0.0557(7) Uani 1 1 d . . .
H11A H 0.4145 0.4130 0.0407 0.067 Uiso 1 1 calc R . .
H11B H 0.4570 0.3307 -0.0291 0.067 Uiso 1 1 calc R . .
C12 C 0.3085(3) 0.4306(3) -0.1024(2) 0.0644(8) Uani 1 1 d . B .
H12A H 0.2802 0.3795 -0.1582 0.077 Uiso 1 1 calc R . .
H12B H 0.3600 0.4893 -0.1180 0.077 Uiso 1 1 calc R . .
C13 C 0.1966(3) 0.4884(3) -0.0848(2) 0.0649(8) Uani 1 1 d . . .
C14 C 0.1228(3) 0.3964(3) -0.0480(2) 0.0624(8) Uani 1 1 d . B .
H14 H 0.0637 0.4374 -0.0231 0.075 Uiso 1 1 calc R A 1
C15 C 0.051(2) 0.343(2) -0.1446(16) 0.078(4) Uani 0.65(6) 1 d PDU B 1
H15A H -0.0298 0.3177 -0.1427 0.093 Uiso 0.65 1 calc P B 1
H15B H 0.0945 0.2769 -0.1585 0.093 Uiso 0.65 1 calc P B 1
C16 C 0.0362(17) 0.434(2) -0.2219(9) 0.080(5) Uani 0.65(6) 1 d PDU B 1
O3 O -0.0276(16) 0.423(3) -0.3058(10) 0.131(5) Uani 0.65(6) 1 d PDU B 1
C17 C 0.1099(15) 0.538(2) -0.1770(14) 0.074(3) Uani 0.65(6) 1 d PDU B 1
H17A H 0.0579 0.5973 -0.1631 0.088 Uiso 0.65 1 calc P B 1
H17B H 0.1545 0.5693 -0.2187 0.088 Uiso 0.65 1 calc P B 1
C15' C 0.036(4) 0.313(4) -0.135(2) 0.071(6) Uani 0.35(6) 1 d PDU B 2
H15C H 0.0784 0.2426 -0.1410 0.086 Uiso 0.35 1 calc P B 2
H15D H -0.0416 0.2949 -0.1238 0.086 Uiso 0.35 1 calc P B 2
C16' C 0.018(3) 0.390(4) -0.2217(18) 0.075(6) Uani 0.35(6) 1 d PDU B 2
O3' O -0.043(3) 0.368(3) -0.3046(14) 0.100(6) Uani 0.35(6) 1 d PDU B 2
C17' C 0.093(3) 0.498(3) -0.1951(18) 0.065(5) Uani 0.35(6) 1 d PDU B 2
H17C H 0.0381 0.5626 -0.1964 0.078 Uiso 0.35 1 calc P B 2
H17D H 0.1347 0.5125 -0.2431 0.078 Uiso 0.35 1 calc P B 2
C18 C 0.2365(3) 0.5924(3) -0.0175(3) 0.0814(10) Uani 1 1 d . B .
H18A H 0.1653 0.6267 -0.0064 0.122 Uiso 1 1 calc R . .
H18B H 0.2759 0.6478 -0.0473 0.122 Uiso 1 1 calc R . .
H18C H 0.2934 0.5680 0.0437 0.122 Uiso 1 1 calc R . .
C19 C 0.1081(3) 0.2228(3) 0.0513(3) 0.0797(10) Uani 1 1 d . . .
H19A H 0.0751 0.1776 -0.0067 0.120 Uiso 1 1 calc R . .
H19B H 0.0419 0.2605 0.0673 0.120 Uiso 1 1 calc R . .
H19C H 0.1518 0.1735 0.1043 0.120 Uiso 1 1 calc R . .
C20 C 0.3324(3) 0.0699(2) 0.10456(19) 0.0568(7) Uani 1 1 d . . .
C21 C 0.1999(3) -0.0794(3) 0.0290(2) 0.0757(9) Uani 1 1 d . . .
H21A H 0.1515 -0.1050 -0.0347 0.114 Uiso 1 1 calc R . .
H21B H 0.1466 -0.0659 0.0681 0.114 Uiso 1 1 calc R . .
H21C H 0.2594 -0.1375 0.0594 0.114 Uiso 1 1 calc R . .
O4 O 0.3501(2) 0.0228(2) 0.18156(15) 0.0842(8) Uani 1 1 d . . .
O5 O 0.26352(18) 0.02674(15) 0.02053(13) 0.0605(5) Uani 1 1 d . . .
O2 O 0.1825(2) 0.4550(2) 0.15265(16) 0.0851(8) Uani 1 1 d . . .
O1 O 0.50071(19) 0.13004(17) -0.01874(14) 0.0657(6) Uani 1 1 d . . .

loop_
_atom_site_aniso_label
_atom_site_aniso_U_11
_atom_site_aniso_U_22
_atom_site_aniso_U_33
_atom_site_aniso_U_23
_atom_site_aniso_U_13
_atom_site_aniso_U_12
C1 0.0610(16) 0.0454(14) 0.0501(16) 0.0048(11) 0.0058(12) 0.0034(12)
C2 0.0702(19) 0.083(2) 0.0593(18) 0.0068(16) 0.0000(15) 0.0214(17)
C3 0.0667(19) 0.081(2) 0.0588(18) 0.0079(16) -0.0082(14) -0.0013(16)
C4 0.0731(19) 0.0650(18) 0.0441(15) -0.0029(13) -0.0077(13) -0.0029(15)
C5 0.0644(16) 0.0503(14) 0.0433(14) -0.0016(11) 0.0016(11) -0.0041(13)
C6 0.082(2) 0.0611(17) 0.0454(16) -0.0096(13) 0.0035(14) 0.0003(15)
C7 0.0757(19) 0.0552(16) 0.0578(17) -0.0019(13) 0.0171(14) 0.0032(15)
C8 0.0526(14) 0.0563(15) 0.0539(16) -0.0058(12) 0.0080(12) 0.0002(12)
C9 0.0500(14) 0.0486(13) 0.0411(13) -0.0032(10) 0.0015(10) 0.0015(11)
C10 0.0570(15) 0.0464(14) 0.0400(13) -0.0003(10) 0.0029(11) -0.0023(11)
C11 0.0519(14) 0.0533(15) 0.0533(16) 0.0028(12) 0.0040(12) 0.0044(12)
C12 0.0653(17) 0.0664(18) 0.0549(17) 0.0098(13) 0.0091(13) 0.0111(14)
C13 0.0639(17) 0.0673(18) 0.0544(17) 0.0108(13) 0.0054(13) 0.0168(14)
C14 0.0502(15) 0.0702(18) 0.0556(17) -0.0079(14) 0.0000(12) 0.0082(13)
C15 0.049(5) 0.086(9) 0.078(8) -0.022(5) -0.011(5) -0.002(5)
C16 0.067(7) 0.105(12) 0.049(5) -0.019(6) -0.011(4) 0.029(7)
O3 0.120(5) 0.174(14) 0.064(4) -0.034(6) -0.023(3) 0.030(8)
C17 0.080(5) 0.074(8) 0.051(6) -0.009(5) -0.003(4) 0.021(5)
C15' 0.059(11) 0.089(16) 0.056(8) -0.005(8) 0.004(6) -0.003(10)
C16' 0.071(9) 0.090(14) 0.056(9) 0.001(8) 0.008(7) 0.016(9)
O3' 0.100(8) 0.134(15) 0.045(6) -0.013(7) -0.008(5) 0.026(9)
C17' 0.083(12) 0.064(14) 0.033(9) -0.010(8) -0.004(8) 0.027(10)
C18 0.092(2) 0.0570(18) 0.092(3) 0.0085(17) 0.025(2) 0.0150(17)
C19 0.0645(19) 0.072(2) 0.104(3) -0.0039(19) 0.0278(18) -0.0037(16)
C20 0.0657(17) 0.0529(15) 0.0431(15) -0.0030(12) 0.0044(12) -0.0043(13)
C21 0.082(2) 0.0597(17) 0.071(2) -0.0084(15) 0.0030(16) -0.0216(16)
O4 0.1181(19) 0.0721(14) 0.0491(12) 0.0025(10) 0.0067(12) -0.0300(13)
O5 0.0687(12) 0.0518(10) 0.0488(11) -0.0051(8) 0.0004(9) -0.0101(9)
O2 0.1039(18) 0.0803(15) 0.0668(14) -0.0091(11) 0.0203(12) 0.0280(14)
O1 0.0737(13) 0.0669(13) 0.0505(12) 0.0008(9) 0.0108(9) 0.0161(10)

loop_
_atom_type_symbol
_atom_type_description
_atom_type_scat_dispersion_real
_atom_type_scat_dispersion_imag
_atom_type_scat_source
C C 0.0181 0.0091 'International Tables Vol C Tables 4.2.6.8 and 6.1.1.4'
H H 0.0000 0.0000 'International Tables Vol C Tables 4.2.6.8 and 6.1.1.4'
O O 0.0492 0.0322 'International Tables Vol C Tables 4.2.6.8 and 6.1.1.4'

loop_
_geom_angle_atom_site_label_1
_geom_angle_atom_site_label_2
_geom_angle_atom_site_label_3
_geom_angle
O1 C1 C2 122.4(3)
O1 C1 C10 120.1(2)
C2 C1 C10 117.4(2)
C3 C2 C1 114.6(3)
C2 C3 C4 111.0(3)
C5 C4 C3 110.9(2)
C6 C5 C4 121.7(3)
C6 C5 C10 120.2(2)
C4 C5 C10 118.0(2)
C5 C6 C7 125.9(3)
O2 C7 C6 120.4(3)
O2 C7 C8 122.0(3)
C6 C7 C8 117.5(3)
C7 C8 C9 109.9(2)
C7 C8 C14 111.5(2)
C9 C8 C14 111.4(2)
C7 C8 C19 102.0(2)
C9 C8 C19 113.9(2)
C14 C8 C19 107.9(2)
C11 C9 C8 108.9(2)
C11 C9 C10 111.25(19)
C8 C9 C10 112.8(2)
C5 C10 C20 107.4(2)
C5 C10 C9 111.0(2)
C20 C10 C9 114.1(2)
C5 C10 C1 113.4(2)
C20 C10 C1 101.7(2)
C9 C10 C1 109.1(2)
C12 C11 C9 111.3(2)
C11 C12 C13 112.9(2)
C18 C13 C12 110.7(3)
C18 C13 C14 114.4(3)
C12 C13 C14 108.8(2)
C18 C13 C17 104.1(10)
C12 C13 C17 111.9(7)
C14 C13 C17 106.8(8)
C18 C13 C17' 122.4(13)
C12 C13 C17' 104.6(9)
C14 C13 C17' 94.2(12)
C17 C13 C17' 18.6(7)
C15 C14 C8 117.7(9)
C15 C14 C13 99.5(11)
C8 C14 C13 116.8(2)
C15 C14 C15' 14.7(11)
C8 C14 C15' 106.3(13)
C13 C14 C15' 113.9(12)
C14 C15 C16 107.3(11)
O3 C16 C17 126.9(11)
O3 C16 C15 123.9(12)
C17 C16 C15 109.1(8)
C16 C17 C13 101.6(9)
C16' C15' C14 100.6(16)
O3' C16' C15' 126.5(18)
O3' C16' C17' 122.1(17)
C15' C16' C17' 111.3(14)
C16' C17' C13 111.5(16)
O4 C20 O5 124.0(3)
O4 C20 C10 123.3(2)
O5 C20 C10 112.8(2)
C20 O5 C21 114.4(2)

loop_
_geom_bond_atom_site_label_1
_geom_bond_atom_site_label_2
_geom_bond_distance
C1 O1 1.197(3)
C1 C2 1.504(4)
C1 C10 1.568(4)
C2 C3 1.503(5)
C3 C4 1.510(5)
C4 C5 1.501(4)
C5 C6 1.327(4)
C5 C10 1.522(4)
C6 C7 1.457(4)
C7 O2 1.227(3)
C7 C8 1.524(4)
C8 C9 1.543(4)
C8 C14 1.549(4)
C8 C19 1.554(4)
C9 C11 1.538(4)
C9 C10 1.553(3)
C10 C20 1.548(4)
C11 C12 1.514(4)
C12 C13 1.529(4)
C13 C18 1.527(4)
C13 C14 1.550(4)
C13 C17 1.501(15)
C13 C17' 1.67(3)
C14 C15 1.512(19)
C14 C15' 1.64(4)
C15 C16 1.506(11)
C16 O3 1.210(9)
C16 C17 1.497(10)
C15' C16' 1.496(15)
C16' O3' 1.206(14)
C16' C17' 1.501(15)
C20 O4 1.197(3)
C20 O5 1.320(3)
C21 O5 1.454(3)
